data_2223189
loop_
_publ_author_name
'Shang, Jing'
'Gui, Liu-Cheng'
'Ni, Qing-Ling'
'Zhong, Min'
'Lian, Heng-Chi'

_publ_section_title {4-[(Diphenylphosphino)methylamino]pyridinium-\k<i>P</i>}bis(nitrato-\k<i>O</i>)silver(I)
_journal_coeditor_code RZ2347
_journal_issue 9
_journal_name_full 'Acta Crystallographica Section E'
_journal_page_first m1087
_journal_paper_doi 10.1107/S160053680903178X
_journal_volume 65
_journal_year 2009
_chemical_formula_iupac '[Ag (C18 H18 N2 P) (N O3)2]'
_chemical_formula_moiety 'C18 H18 Ag N4 O6 P'
_chemical_formula_sum 'C18 H18 Ag N4 O6 P'
_chemical_formula_weight 525.20
_chemical_name_systematic
;
{4-[(Diphenylphosphino)methylamino]pyridinium-\k<i>P</i>}bis(nitrato-
\k<i>O</i>)silver(I)
;
_space_group_IT_number 2
_symmetry_cell_setting triclinic
_symmetry_space_group_name_Hall '-P 1'
_symmetry_space_group_name_H-M 'P -1'
_atom_sites_solution_hydrogens geom
_atom_sites_solution_primary direct
_atom_sites_solution_secondary difmap
_audit_creation_method SHELXL-97
_cell_angle_alpha 86.170(2)
_cell_angle_beta 89.170(2)
_cell_angle_gamma 69.439(2)
_cell_formula_units_Z 2
_cell_length_a 7.9760(9)
_cell_length_b 9.6895(11)
_cell_length_c 14.1207(16)
_cell_measurement_reflns_used 5807
_cell_measurement_temperature 173(2)
_cell_measurement_theta_max 27.00
_cell_measurement_theta_min 2.72
_cell_volume 1019.5(2)
_computing_cell_refinement 'SAINT (Bruker, 1998)'
_computing_data_collection 'SMART (Bruker, 1998)'
_computing_data_reduction 'SAINT (Bruker, 1998)'
_computing_molecular_graphics 'SHELXTL (Sheldrick, 2008)'
_computing_publication_material 'SHELXTL (Sheldrick, 2008)'
_computing_structure_refinement 'SHELXL97 (Sheldrick, 2008)'
_computing_structure_solution 'SHELXS97 (Sheldrick, 2008)'
_diffrn_ambient_temperature 173(2)
_diffrn_measured_fraction_theta_full 0.978
_diffrn_measured_fraction_theta_max 0.978
_diffrn_measurement_device_type 'Bruker SMART CCD area-detector'
_diffrn_measurement_method \w
_diffrn_radiation_monochromator graphite
_diffrn_radiation_source 'fine-focus sealed tube'
_diffrn_radiation_type MoK\a
_diffrn_radiation_wavelength 0.71073
_diffrn_reflns_av_R_equivalents 0.0175
_diffrn_reflns_av_sigmaI/netI 0.0261
_diffrn_reflns_limit_h_max 9
_diffrn_reflns_limit_h_min -10
_diffrn_reflns_limit_k_max 12
_diffrn_reflns_limit_k_min -12
_diffrn_reflns_limit_l_max 17
_diffrn_reflns_limit_l_min -18
_diffrn_reflns_number 8623
_diffrn_reflns_theta_full 27.03
_diffrn_reflns_theta_max 27.03
_diffrn_reflns_theta_min 2.59
_exptl_absorpt_coefficient_mu 1.111
_exptl_absorpt_correction_T_max 0.838
_exptl_absorpt_correction_T_min 0.699
_exptl_absorpt_correction_type multi-scan
_exptl_absorpt_process_details '(SADABS; Bruker, 1998)'
_exptl_crystal_colour colourless
_exptl_crystal_density_diffrn 1.711
_exptl_crystal_density_method 'not measured'
_exptl_crystal_description block
_exptl_crystal_F_000 528
_exptl_crystal_size_max 0.47
_exptl_crystal_size_mid 0.33
_exptl_crystal_size_min 0.16
_refine_diff_density_max 0.663
_refine_diff_density_min -0.456
_refine_ls_extinction_method none
_refine_ls_goodness_of_fit_ref 1.150
_refine_ls_hydrogen_treatment constr
_refine_ls_matrix_type full
_refine_ls_number_parameters 271
_refine_ls_number_reflns 4367
_refine_ls_number_restraints 0
_refine_ls_restrained_S_all 1.150
_refine_ls_R_factor_all 0.0359
_refine_ls_R_factor_gt 0.0288
_refine_ls_shift/su_max 0.001
_refine_ls_shift/su_mean 0.000
_refine_ls_structure_factor_coef Fsqd
_refine_ls_weighting_details 'calc w=1/[\s^2^(Fo^2^)+(0.0737P)^2^+0.0727P] where P=(Fo^2^+2Fc^2^)/3'
_refine_ls_weighting_scheme calc
_refine_ls_wR_factor_gt 0.0876
_refine_ls_wR_factor_ref 0.1092
_reflns_number_gt 3802
_reflns_number_total 4367
_reflns_threshold_expression I>2\s(I)
_cod_data_source_file rz2347.cif
_cod_data_source_block I
_cod_database_code 2223189
_cod_database_fobs_code 2223189

loop_
_symmetry_equiv_pos_as_xyz
'x, y, z'
'-x, -y, -z'

loop_
_atom_site_type_symbol
_atom_site_label
_atom_site_fract_x
_atom_site_fract_y
_atom_site_fract_z
_atom_site_U_iso_or_equiv
_atom_site_adp_type
_atom_site_calc_flag
_atom_site_refinement_flags
_atom_site_occupancy
_atom_site_disorder_assembly
_atom_site_disorder_group
Ag Ag1 0.46577(3) 0.46190(2) 0.297716(16) 0.03069(11) Uani d . 1 . .
P P1 0.20209(10) 0.64942(8) 0.24168(5) 0.02155(16) Uani d . 1 . .
O O1 0.6827(3) 0.2456(3) 0.24276(18) 0.0391(5) Uani d . 1 . .
O O2 0.4738(3) 0.1861(3) 0.31211(19) 0.0429(6) Uani d . 1 . .
O O3 0.6975(3) 0.0183(2) 0.25015(18) 0.0428(6) Uani d . 1 . .
O O4 0.6546(3) 0.4154(2) 0.43169(15) 0.0311(5) Uani d . 1 . .
O O5 0.7902(3) 0.5171(2) 0.52073(17) 0.0381(6) Uani d . 1 . .
O O6 0.6328(4) 0.6441(3) 0.39968(18) 0.0481(7) Uani d . 1 . .
N N1 0.1753(3) 1.2090(3) 0.45460(18) 0.0283(5) Uani d . 1 . .
H H1A 0.1774 1.2963 0.4667 0.034 Uiso calc R 1 . .
N N2 0.1655(3) 0.7994(2) 0.40482(16) 0.0219(5) Uani d . 1 . .
H H2A 0.2357 0.7271 0.4428 0.026 Uiso calc R 1 . .
N N3 0.6180(4) 0.1481(3) 0.26837(18) 0.0288(5) Uani d . 1 . .
N N4 0.6919(3) 0.5284(3) 0.44974(17) 0.0265(5) Uani d . 1 . .
C C1 0.2731(4) 1.0885(3) 0.5089(2) 0.0269(6) Uani d . 1 . .
H H1B 0.3442 1.0991 0.5594 0.032 Uiso calc R 1 . .
C C2 0.2720(4) 0.9528(3) 0.4930(2) 0.0256(6) Uani d . 1 . .
H H2B 0.3420 0.8693 0.5321 0.031 Uiso calc R 1 . .
C C3 0.1658(3) 0.9348(3) 0.41738(19) 0.0204(5) Uani d . 1 . .
C C4 0.0664(4) 1.0632(3) 0.3620(2) 0.0231(6) Uani d . 1 . .
H H4A -0.0059 1.0567 0.3108 0.028 Uiso calc R 1 . .
C C5 0.0740(4) 1.1971(3) 0.3818(2) 0.0284(6) Uani d . 1 . .
H H5A 0.0070 1.2831 0.3438 0.034 Uiso calc R 1 . .
C C6 0.0617(4) 0.7590(3) 0.33523(19) 0.0230(5) Uani d . 1 . .
H H6A -0.0272 0.8500 0.3051 0.028 Uiso calc R 1 . .
H H6B -0.0049 0.7010 0.3680 0.028 Uiso calc R 1 . .
C C7 0.0424(4) 0.5829(3) 0.18720(19) 0.0229(5) Uani d . 1 . .
C C8 0.0942(4) 0.4339(3) 0.1700(2) 0.0325(7) Uani d . 1 . .
H H8A 0.2135 0.3697 0.1835 0.039 Uiso calc R 1 . .
C C9 -0.0290(5) 0.3790(3) 0.1330(3) 0.0394(8) Uani d . 1 . .
H H9A 0.0068 0.2772 0.1217 0.047 Uiso calc R 1 . .
C C10 -0.1997(5) 0.4697(4) 0.1129(2) 0.0375(8) Uani d . 1 . .
H H10A -0.2831 0.4310 0.0884 0.045 Uiso calc R 1 . .
C C11 -0.2522(4) 0.6186(4) 0.1281(2) 0.0378(8) Uani d . 1 . .
H H11A -0.3711 0.6822 0.1129 0.045 Uiso calc R 1 . .
C C12 -0.1322(4) 0.6748(3) 0.1652(2) 0.0335(7) Uani d . 1 . .
H H12A -0.1692 0.7770 0.1758 0.040 Uiso calc R 1 . .
C C13 0.2342(4) 0.7867(3) 0.15637(19) 0.0227(5) Uani d . 1 . .
C C14 0.1854(4) 0.7949(4) 0.0613(2) 0.0339(7) Uani d . 1 . .
H H14A 0.1303 0.7297 0.0404 0.041 Uiso calc R 1 . .
C C15 0.2167(5) 0.8975(4) -0.0029(2) 0.0424(8) Uani d . 1 . .
H H15A 0.1858 0.9011 -0.0680 0.051 Uiso calc R 1 . .
C C16 0.2934(5) 0.9955(4) 0.0282(3) 0.0414(8) Uani d . 1 . .
H H16A 0.3104 1.0689 -0.0150 0.050 Uiso calc R 1 . .
C C17 0.3444(5) 0.9857(4) 0.1215(3) 0.0378(8) Uani d . 1 . .
H H17A 0.3977 1.0519 0.1425 0.045 Uiso calc R 1 . .
C C18 0.3189(4) 0.8801(3) 0.1855(2) 0.0285(6) Uani d . 1 . .
H H18A 0.3593 0.8716 0.2493 0.034 Uiso calc R 1 . .

loop_
_atom_site_aniso_label
_atom_site_aniso_U_11
_atom_site_aniso_U_22
_atom_site_aniso_U_33
_atom_site_aniso_U_12
_atom_site_aniso_U_13
_atom_site_aniso_U_23
Ag1 0.03087(16) 0.02167(15) 0.03252(16) 0.00010(10) -0.00920(10) -0.00312(9)
P1 0.0243(4) 0.0165(3) 0.0215(3) -0.0036(3) -0.0032(3) -0.0036(3)
O1 0.0364(13) 0.0254(12) 0.0523(15) -0.0074(10) 0.0050(11) -0.0014(10)
O2 0.0350(13) 0.0333(13) 0.0535(15) -0.0049(10) 0.0092(11) 0.0023(11)
O3 0.0476(14) 0.0205(11) 0.0509(15) 0.0013(10) -0.0151(11) -0.0095(10)
O4 0.0377(12) 0.0186(10) 0.0362(12) -0.0080(9) -0.0105(9) -0.0035(8)
O5 0.0479(14) 0.0260(12) 0.0433(13) -0.0169(11) -0.0224(11) 0.0037(10)
O6 0.0708(18) 0.0321(13) 0.0454(15) -0.0250(13) -0.0217(13) 0.0142(11)
N1 0.0319(13) 0.0239(13) 0.0343(14) -0.0151(11) 0.0092(11) -0.0096(10)
N2 0.0283(12) 0.0136(11) 0.0207(11) -0.0034(9) -0.0046(9) -0.0004(8)
N3 0.0320(14) 0.0225(13) 0.0275(13) -0.0035(11) -0.0083(10) -0.0036(10)
N4 0.0292(13) 0.0214(12) 0.0271(12) -0.0068(10) -0.0038(10) 0.0000(10)
C1 0.0248(14) 0.0313(16) 0.0276(15) -0.0123(12) 0.0047(11) -0.0092(12)
C2 0.0234(14) 0.0331(16) 0.0205(13) -0.0096(12) 0.0016(10) -0.0042(11)
C3 0.0171(12) 0.0223(14) 0.0205(13) -0.0049(10) 0.0035(10) -0.0043(10)
C4 0.0230(13) 0.0214(14) 0.0240(14) -0.0064(11) -0.0002(10) -0.0025(11)
C5 0.0286(15) 0.0275(16) 0.0277(15) -0.0085(12) 0.0053(11) -0.0001(11)
C6 0.0243(13) 0.0240(14) 0.0202(13) -0.0074(11) -0.0008(10) -0.0039(10)
C7 0.0267(14) 0.0198(13) 0.0229(13) -0.0086(11) -0.0025(11) -0.0024(10)
C8 0.0340(17) 0.0243(16) 0.0362(17) -0.0058(13) -0.0082(13) -0.0045(12)
C9 0.053(2) 0.0170(15) 0.049(2) -0.0121(15) -0.0120(16) -0.0056(13)
C10 0.0388(18) 0.0405(19) 0.0408(18) -0.0222(16) -0.0018(14) -0.0082(14)
C11 0.0276(16) 0.043(2) 0.0406(19) -0.0075(14) 0.0001(13) -0.0133(15)
C12 0.0316(16) 0.0225(16) 0.0429(18) -0.0033(13) -0.0039(13) -0.0111(13)
C13 0.0206(13) 0.0209(13) 0.0233(13) -0.0030(11) 0.0012(10) -0.0025(10)
C14 0.0360(17) 0.0389(18) 0.0293(16) -0.0166(15) -0.0054(13) 0.0011(13)
C15 0.0381(19) 0.063(2) 0.0269(16) -0.0213(18) -0.0099(13) 0.0133(15)
C16 0.0333(17) 0.0385(19) 0.049(2) -0.0107(15) 0.0033(15) 0.0135(15)
C17 0.0393(19) 0.0294(17) 0.048(2) -0.0156(15) 0.0118(15) -0.0065(14)
C18 0.0282(15) 0.0315(16) 0.0276(15) -0.0118(13) 0.0031(12) -0.0081(12)

loop_
_atom_type_symbol
_atom_type_description
_atom_type_scat_dispersion_real
_atom_type_scat_dispersion_imag
_atom_type_scat_source
C C 0.0033 0.0016 'International Tables Vol C Tables 4.2.6.8 and 6.1.1.4'
H H 0.0000 0.0000 'International Tables Vol C Tables 4.2.6.8 and 6.1.1.4'
Ag Ag -0.8971 1.1015 'International Tables Vol C Tables 4.2.6.8 and 6.1.1.4'
N N 0.0061 0.0033 'International Tables Vol C Tables 4.2.6.8 and 6.1.1.4'
O O 0.0106 0.0060 'International Tables Vol C Tables 4.2.6.8 and 6.1.1.4'
P P 0.1023 0.0942 'International Tables Vol C Tables 4.2.6.8 and 6.1.1.4'

loop_
_geom_angle_atom_site_label_1
_geom_angle_atom_site_label_2
_geom_angle_atom_site_label_3
_geom_angle_site_symmetry_1
_geom_angle_site_symmetry_3
_geom_angle
_geom_angle_publ_flag
P1 Ag1 O4 . . 136.46(5) ?
P1 Ag1 O1 . . 138.31(7) ?
O4 Ag1 O1 . . 84.99(8) ?
C7 P1 C13 . . 105.94(13) ?
C7 P1 C6 . . 100.58(13) ?
C13 P1 C6 . . 104.39(13) ?
C7 P1 Ag1 . . 114.33(10) ?
C13 P1 Ag1 . . 115.36(9) ?
C6 P1 Ag1 . . 114.65(9) ?
N3 O1 Ag1 . . 102.13(18) ?
N4 O4 Ag1 . . 111.82(16) ?
C1 N1 C5 . . 120.7(3) ?
C1 N1 H1A . . 119.7 ?
C5 N1 H1A . . 119.7 ?
C3 N2 C6 . . 126.9(2) ?
C3 N2 H2A . . 116.5 ?
C6 N2 H2A . . 116.5 ?
O3 N3 O2 . . 121.7(3) ?
O3 N3 O1 . . 120.0(3) ?
O2 N3 O1 . . 118.3(3) ?
O6 N4 O5 . . 121.6(2) ?
O6 N4 O4 . . 121.0(2) ?
O5 N4 O4 . . 117.5(2) ?
N1 C1 C2 . . 121.3(3) ?
N1 C1 H1B . . 119.3 ?
C2 C1 H1B . . 119.3 ?
C1 C2 C3 . . 120.1(3) ?
C1 C2 H2B . . 120.0 ?
C3 C2 H2B . . 120.0 ?
N2 C3 C4 . . 124.7(2) ?
N2 C3 C2 . . 118.4(3) ?
C4 C3 C2 . . 116.9(3) ?
C5 C4 C3 . . 120.0(3) ?
C5 C4 H4A . . 120.0 ?
C3 C4 H4A . . 120.0 ?
N1 C5 C4 . . 121.0(3) ?
N1 C5 H5A . . 119.5 ?
C4 C5 H5A . . 119.5 ?
N2 C6 P1 . . 112.86(19) ?
N2 C6 H6A . . 109.0 ?
P1 C6 H6A . . 109.0 ?
N2 C6 H6B . . 109.0 ?
P1 C6 H6B . . 109.0 ?
H6A C6 H6B . . 107.8 ?
C12 C7 C8 . . 118.8(3) ?
C12 C7 P1 . . 122.2(2) ?
C8 C7 P1 . . 119.0(2) ?
C7 C8 C9 . . 120.0(3) ?
C7 C8 H8A . . 120.0 ?
C9 C8 H8A . . 120.0 ?
C10 C9 C8 . . 120.7(3) ?
C10 C9 H9A . . 119.7 ?
C8 C9 H9A . . 119.7 ?
C9 C10 C11 . . 120.0(3) ?
C9 C10 H10A . . 120.0 ?
C11 C10 H10A . . 120.0 ?
C12 C11 C10 . . 120.2(3) ?
C12 C11 H11A . . 119.9 ?
C10 C11 H11A . . 119.9 ?
C11 C12 C7 . . 120.4(3) ?
C11 C12 H12A . . 119.8 ?
C7 C12 H12A . . 119.8 ?
C18 C13 C14 . . 119.1(3) ?
C18 C13 P1 . . 119.2(2) ?
C14 C13 P1 . . 121.5(2) ?
C15 C14 C13 . . 120.4(3) ?
C15 C14 H14A . . 119.8 ?
C13 C14 H14A . . 119.8 ?
C14 C15 C16 . . 119.8(3) ?
C14 C15 H15A . . 120.1 ?
C16 C15 H15A . . 120.1 ?
C17 C16 C15 . . 119.7(3) ?
C17 C16 H16A . . 120.1 ?
C15 C16 H16A . . 120.1 ?
C16 C17 C18 . . 120.8(3) ?
C16 C17 H17A . . 119.6 ?
C18 C17 H17A . . 119.6 ?
C17 C18 C13 . . 120.1(3) ?
C17 C18 H18A . . 120.0 ?
C13 C18 H18A . . 120.0 ?

loop_
_geom_bond_atom_site_label_1
_geom_bond_atom_site_label_2
_geom_bond_site_symmetry_2
_geom_bond_distance
_geom_bond_publ_flag
Ag1 P1 . 2.3500(8) ?
Ag1 O4 . 2.354(2) ?
Ag1 O1 . 2.370(2) ?
P1 C7 . 1.817(3) ?
P1 C13 . 1.817(3) ?
P1 C6 . 1.854(3) ?
O1 N3 . 1.257(3) ?
O2 N3 . 1.246(3) ?
O3 N3 . 1.236(3) ?
O4 N4 . 1.273(3) ?
O5 N4 . 1.256(3) ?
O6 N4 . 1.229(3) ?
N1 C1 . 1.349(4) ?
N1 C5 . 1.352(4) ?
N1 H1A . 0.8800 ?
N2 C3 . 1.336(3) ?
N2 C6 . 1.452(3) ?
N2 H2A . 0.8800 ?
C1 C2 . 1.351(4) ?
C1 H1B . 0.9500 ?
C2 C3 . 1.430(4) ?
C2 H2B . 0.9500 ?
C3 C4 . 1.408(4) ?
C4 C5 . 1.368(4) ?
C4 H4A . 0.9500 ?
C5 H5A . 0.9500 ?
C6 H6A . 0.9900 ?
C6 H6B . 0.9900 ?
C7 C12 . 1.391(4) ?
C7 C8 . 1.393(4) ?
C8 C9 . 1.393(4) ?
C8 H8A . 0.9500 ?
C9 C10 . 1.358(5) ?
C9 H9A . 0.9500 ?
C10 C11 . 1.385(5) ?
C10 H10A . 0.9500 ?
C11 C12 . 1.381(5) ?
C11 H11A . 0.9500 ?
C12 H12A . 0.9500 ?
C13 C18 . 1.390(4) ?
C13 C14 . 1.393(4) ?
C14 C15 . 1.387(5) ?
C14 H14A . 0.9500 ?
C15 C16 . 1.394(5) ?
C15 H15A . 0.9500 ?
C16 C17 . 1.371(5) ?
C16 H16A . 0.9500 ?
C17 C18 . 1.386(4) ?
C17 H17A . 0.9500 ?
C18 H18A . 0.9500 ?

loop_
_geom_hbond_atom_site_label_D
_geom_hbond_atom_site_label_H
_geom_hbond_atom_site_label_A
_geom_hbond_site_symmetry_A
_geom_hbond_distance_DH
_geom_hbond_distance_HA
_geom_hbond_distance_DA
_geom_hbond_angle_DHA
N1 H1A O5 2_676 0.88 1.93 2.807(3) 171.5
N2 H2A O4 2_666 0.88 2.16 3.013(3) 161.8
N2 H2A O5 2_666 0.88 2.47 3.075(3) 126.7

loop_
_geom_torsion_atom_site_label_1
_geom_torsion_atom_site_label_2
_geom_torsion_atom_site_label_3
_geom_torsion_atom_site_label_4
_geom_torsion_site_symmetry_1
_geom_torsion_site_symmetry_2
_geom_torsion_site_symmetry_3
_geom_torsion_site_symmetry_4
_geom_torsion
_geom_torsion_publ_flag
O4 Ag1 P1 C7 . . . . -139.96(13) ?
O1 Ag1 P1 C7 . . . . 47.87(14) ?
O4 Ag1 P1 C13 . . . . 96.81(13) ?
O1 Ag1 P1 C13 . . . . -75.36(13) ?
O4 Ag1 P1 C6 . . . . -24.55(14) ?
O1 Ag1 P1 C6 . . . . 163.29(13) ?
P1 Ag1 O1 N3 . . . . -89.92(19) ?
O4 Ag1 O1 N3 . . . . 95.49(19) ?
P1 Ag1 O4 N4 . . . . -46.8(2) ?
O1 Ag1 O4 N4 . . . . 128.01(19) ?
Ag1 O1 N3 O3 . . . . 179.4(2) ?
Ag1 O1 N3 O2 . . . . -0.7(3) ?
Ag1 O4 N4 O6 . . . . -0.5(4) ?
Ag1 O4 N4 O5 . . . . 179.1(2) ?
C5 N1 C1 C2 . . . . -0.5(4) ?
N1 C1 C2 C3 . . . . 0.0(4) ?
C6 N2 C3 C4 . . . . -1.9(4) ?
C6 N2 C3 C2 . . . . 177.3(2) ?
C1 C2 C3 N2 . . . . -178.8(3) ?
C1 C2 C3 C4 . . . . 0.4(4) ?
N2 C3 C4 C5 . . . . 178.9(3) ?
C2 C3 C4 C5 . . . . -0.2(4) ?
C1 N1 C5 C4 . . . . 0.7(4) ?
C3 C4 C5 N1 . . . . -0.3(4) ?
C3 N2 C6 P1 . . . . 111.1(3) ?
C7 P1 C6 N2 . . . . 167.0(2) ?
C13 P1 C6 N2 . . . . -83.4(2) ?
Ag1 P1 C6 N2 . . . . 43.8(2) ?
C13 P1 C7 C12 . . . . -63.3(3) ?
C6 P1 C7 C12 . . . . 45.2(3) ?
Ag1 P1 C7 C12 . . . . 168.5(2) ?
C13 P1 C7 C8 . . . . 119.1(2) ?
C6 P1 C7 C8 . . . . -132.4(2) ?
Ag1 P1 C7 C8 . . . . -9.1(3) ?
C12 C7 C8 C9 . . . . -1.1(5) ?
P1 C7 C8 C9 . . . . 176.6(3) ?
C7 C8 C9 C10 . . . . 0.3(5) ?
C8 C9 C10 C11 . . . . 0.8(6) ?
C9 C10 C11 C12 . . . . -1.1(5) ?
C10 C11 C12 C7 . . . . 0.3(5) ?
C8 C7 C12 C11 . . . . 0.7(5) ?
P1 C7 C12 C11 . . . . -176.9(3) ?
C7 P1 C13 C18 . . . . 166.2(2) ?
C6 P1 C13 C18 . . . . 60.5(3) ?
Ag1 P1 C13 C18 . . . . -66.2(2) ?
C7 P1 C13 C14 . . . . -17.5(3) ?
C6 P1 C13 C14 . . . . -123.2(3) ?
Ag1 P1 C13 C14 . . . . 110.0(2) ?
C18 C13 C14 C15 . . . . -1.7(5) ?
P1 C13 C14 C15 . . . . -177.9(3) ?
C13 C14 C15 C16 . . . . -1.6(5) ?
C14 C15 C16 C17 . . . . 2.7(6) ?
C15 C16 C17 C18 . . . . -0.6(5) ?
C16 C17 C18 C13 . . . . -2.7(5) ?
C14 C13 C18 C17 . . . . 3.8(4) ?
P1 C13 C18 C17 . . . . -179.9(2) ?
